data_7247612
loop_
_publ_author_name
'Chen, Yi-Sheng'
'Chiu, Siang-Yu'
'Li, Chia-Ying'
'Chen, Tsun-Ren'
'Chen, Jhy-Der'

_publ_section_title
;
 Ligand effect of cyclometallated iridium(iii) complexes on N-alkylation
 of amines in hydrogen borrowing reactions
;
_journal_issue 45
_journal_name_full 'RSC Advances'
_journal_page_first 31948
_journal_page_last 31961
_journal_paper_doi 10.1039/D3RA07184G
_journal_volume 13
_journal_year 2023
_chemical_formula_sum 'C42 H32 Cl5 F3 Ir N2 P'
_chemical_formula_weight 1022.11
_space_group_crystal_system triclinic
_space_group_IT_number 2
_space_group_name_Hall '-P 1'
_space_group_name_H-M_alt 'P -1'
_atom_sites_solution_hydrogens geom
_audit_creation_method SHELXL-2017/1
_audit_update_record
;
2023-09-30 deposited with the CCDC.	2023-10-24 downloaded from the CCDC.
;
_cell_angle_alpha 84.55(3)
_cell_angle_beta 74.18(3)
_cell_angle_gamma 83.10(3)
_cell_formula_units_Z 2
_cell_length_a 11.250(13)
_cell_length_b 13.317(16)
_cell_length_c 14.035(17)
_cell_measurement_reflns_used 5736
_cell_measurement_temperature 296(2)
_cell_measurement_theta_max 25.50
_cell_measurement_theta_min 2.23
_cell_volume 2004(4)
_computing_cell_refinement 'Bruker SAINT'
_computing_data_collection 'Bruker APEX2'
_computing_data_reduction 'Bruker SAINT'
_computing_molecular_graphics 'Bruker SHELXTL'
_computing_publication_material 'Bruker SHELXTL'
_computing_structure_refinement 'SHELXL-2017/1 (Sheldrick, 2017)'
_computing_structure_solution 'SHELXS-97 (Sheldrick 2008)'
_diffrn_ambient_temperature 296(2)
_diffrn_measured_fraction_theta_full 1.000
_diffrn_measured_fraction_theta_max 1.000
_diffrn_measurement_device_type 'Bruker APEX-II CCD'
_diffrn_measurement_method '\f and \w scans'
_diffrn_radiation_type MoK\a
_diffrn_radiation_wavelength 0.71073
_diffrn_reflns_av_R_equivalents 0.1774
_diffrn_reflns_av_unetI/netI 0.1708
_diffrn_reflns_Laue_measured_fraction_full 1.000
_diffrn_reflns_Laue_measured_fraction_max 1.000
_diffrn_reflns_limit_h_max 13
_diffrn_reflns_limit_h_min -13
_diffrn_reflns_limit_k_max 16
_diffrn_reflns_limit_k_min -16
_diffrn_reflns_limit_l_max 17
_diffrn_reflns_limit_l_min -17
_diffrn_reflns_number 40353
_diffrn_reflns_point_group_measured_fraction_full 1.000
_diffrn_reflns_point_group_measured_fraction_max 1.000
_diffrn_reflns_theta_full 25.242
_diffrn_reflns_theta_max 25.998
_diffrn_reflns_theta_min 1.511
_exptl_absorpt_coefficient_mu 3.752
_exptl_absorpt_correction_T_max 0.7457
_exptl_absorpt_correction_T_min 0.5467
_exptl_absorpt_correction_type multi-scan
_exptl_absorpt_process_details 'SADABS V2008/1 (Bruker AXS, 2008)'
_exptl_crystal_colour yellow
_exptl_crystal_density_diffrn 1.694
_exptl_crystal_description plate
_exptl_crystal_F_000 1004
_exptl_crystal_size_max 0.200
_exptl_crystal_size_mid 0.100
_exptl_crystal_size_min 0.100
_refine_diff_density_max 1.340
_refine_diff_density_min -1.839
_refine_diff_density_rms 0.173
_refine_ls_extinction_method none
_refine_ls_goodness_of_fit_ref 0.973
_refine_ls_hydrogen_treatment constr
_refine_ls_matrix_type full
_refine_ls_number_parameters 487
_refine_ls_number_reflns 7871
_refine_ls_number_restraints 0
_refine_ls_restrained_S_all 0.973
_refine_ls_R_factor_all 0.1289
_refine_ls_R_factor_gt 0.0609
_refine_ls_shift/su_max 0.001
_refine_ls_shift/su_mean 0.000
_refine_ls_structure_factor_coef Fsqd
_refine_ls_weighting_details 'w=1/[\s^2^(Fo^2^)+(0.0209P)^2^] where P=(Fo^2^+2Fc^2^)/3'
_refine_ls_weighting_scheme calc
_refine_ls_wR_factor_gt 0.0736
_refine_ls_wR_factor_ref 0.0882
_reflns_Friedel_coverage 0.000
_reflns_number_gt 4841
_reflns_number_total 7871
_reflns_threshold_expression 'I > 2\s(I)'
_cod_data_source_file d3ra07184g2.cif
_cod_data_source_block 12677_0m
_cod_depositor_comments
;
The following automatic conversions were performed:

data item '_exptl_absorpt_correction_type' value 'multi_scan' was
changed to 'multi-scan' in accordance with the
/home/data/users/saulius/crontab/automatic-downloads/rss-feeds/RSC/lib/dictionaries/cif_core.dic
dictionary named 'cif_core.dic' version 2.4.2 last updated on
2011-04-26.

Automatic conversion script
Id: cif_fix_values 8170 2020-07-09 18:12:32Z antanas 
;
_cod_database_code 7247612
_shelx_shelxl_version_number 2017/1
_shelx_space_group_comment
; 
The symmetry employed for this shelxl refinement is uniquely defined 
by the following loop, which should always be used as a source of 
symmetry information in preference to the above space-group names. 
They are only intended as comments. 
;
_shelx_estimated_absorpt_t_min 0.521
_shelx_estimated_absorpt_t_max 0.705

loop_
_space_group_symop_operation_xyz
'x, y, z'
'-x, -y, -z'

loop_
_atom_site_label
_atom_site_type_symbol
_atom_site_fract_x
_atom_site_fract_y
_atom_site_fract_z
_atom_site_U_iso_or_equiv
_atom_site_adp_type
_atom_site_occupancy
_atom_site_site_symmetry_order
_atom_site_calc_flag
_atom_site_refinement_flags_posn
_atom_site_refinement_flags_adp
_atom_site_refinement_flags_occupancy
_atom_site_disorder_assembly
_atom_site_disorder_group
Ir Ir 0.72495(3) 0.73035(3) 0.87087(2) 0.02777(11) Uani 1 1 d . . . . .
Cl1 Cl 0.50267(17) 0.76436(15) 0.86771(14) 0.0388(5) Uani 1 1 d . . . . .
P P 0.7921(2) 0.77237(16) 0.69412(15) 0.0337(6) Uani 1 1 d . . . . .
F1 F 0.4696(6) 0.6998(5) 0.4418(4) 0.107(2) Uani 1 1 d . . . . .
F2 F 0.8192(8) 1.2165(4) 0.6362(5) 0.160(3) Uani 1 1 d . . . . .
F3 F 1.2715(6) 0.5571(5) 0.4810(5) 0.137(3) Uani 1 1 d . . . . .
N1 N 0.7196(5) 0.5765(4) 0.8666(5) 0.0308(16) Uani 1 1 d . . . . .
N2 N 0.7384(6) 0.8774(4) 0.8988(4) 0.0328(17) Uani 1 1 d . . . . .
C1 C 0.7610(7) 0.5227(6) 0.7858(6) 0.042(2) Uani 1 1 d . . . . .
H1A H 0.797972 0.556071 0.725581 0.050 Uiso 1 1 calc R U . . .
C2 C 0.7510(8) 0.4193(7) 0.7881(7) 0.052(3) Uani 1 1 d . . . . .
H2A H 0.780263 0.384348 0.730666 0.063 Uiso 1 1 calc R U . . .
C3 C 0.6968(8) 0.3698(6) 0.8771(7) 0.051(3) Uani 1 1 d . . . . .
H3A H 0.686305 0.301248 0.880428 0.062 Uiso 1 1 calc R U . . .
C4 C 0.6592(7) 0.4222(6) 0.9597(6) 0.045(2) Uani 1 1 d . . . . .
H4A H 0.623541 0.388907 1.020208 0.054 Uiso 1 1 calc R U . . .
C5 C 0.6728(7) 0.5266(6) 0.9558(6) 0.036(2) Uani 1 1 d . . . . .
C6 C 0.6423(7) 0.5881(6) 1.0406(6) 0.033(2) Uani 1 1 d . . . . .
C7 C 0.5960(7) 0.5496(7) 1.1374(6) 0.049(2) Uani 1 1 d . . . . .
H7A H 0.583800 0.481208 1.150110 0.059 Uiso 1 1 calc R U . . .
C8 C 0.5678(8) 0.6125(8) 1.2152(6) 0.068(3) Uani 1 1 d . . . . .
H8A H 0.536431 0.587122 1.280143 0.081 Uiso 1 1 calc R U . . .
C9 C 0.5873(8) 0.7146(8) 1.1946(6) 0.066(3) Uani 1 1 d . . . . .
H9A H 0.569170 0.757614 1.246245 0.079 Uiso 1 1 calc R U . . .
C10 C 0.6330(7) 0.7524(7) 1.0984(6) 0.051(3) Uani 1 1 d . . . . .
H10A H 0.644830 0.820843 1.086286 0.061 Uiso 1 1 calc R U . . .
C11 C 0.6620(7) 0.6910(7) 1.0188(6) 0.040(2) Uani 1 1 d . . . . .
C12 C 0.8970(7) 0.7162(6) 0.8884(5) 0.039(2) Uani 1 1 d . . . . .
C13 C 0.9780(8) 0.6261(6) 0.8913(6) 0.046(2) Uani 1 1 d . . . . .
H13A H 0.950631 0.563687 0.887893 0.056 Uiso 1 1 calc R U . . .
C14 C 1.0960(8) 0.6303(7) 0.8992(7) 0.062(3) Uani 1 1 d . . . . .
H14A H 1.147075 0.570271 0.901346 0.074 Uiso 1 1 calc R U . . .
C15 C 1.1415(8) 0.7207(8) 0.9039(7) 0.060(3) Uani 1 1 d . . . . .
H15A H 1.223077 0.721760 0.906453 0.072 Uiso 1 1 calc R U . . .
C16 C 1.0651(8) 0.8092(7) 0.9048(6) 0.053(3) Uani 1 1 d . . . . .
H16A H 1.094878 0.870434 0.908705 0.064 Uiso 1 1 calc R U . . .
C17 C 0.9417(8) 0.8080(6) 0.8997(5) 0.037(2) Uani 1 1 d . . . . .
C18 C 0.8504(8) 0.8975(6) 0.9071(5) 0.037(2) Uani 1 1 d . . . . .
C19 C 0.8710(8) 0.9934(7) 0.9236(6) 0.052(2) Uani 1 1 d . . . . .
H19A H 0.949151 1.006235 0.926857 0.062 Uiso 1 1 calc R U . . .
C20 C 0.7755(9) 1.0705(7) 0.9352(7) 0.061(3) Uani 1 1 d . . . . .
H20A H 0.788679 1.135229 0.947051 0.073 Uiso 1 1 calc R U . . .
C21 C 0.6604(9) 1.0504(6) 0.9290(6) 0.056(3) Uani 1 1 d . . . . .
H21A H 0.594312 1.100858 0.939132 0.067 Uiso 1 1 calc R U . . .
C22 C 0.6446(7) 0.9553(6) 0.9078(5) 0.044(2) Uani 1 1 d . . . . .
H22A H 0.568557 0.943029 0.899299 0.053 Uiso 1 1 calc R U . . .
C23 C 0.6891(7) 0.7517(6) 0.6196(6) 0.036(2) Uani 1 1 d . . . . .
C24 C 0.6053(7) 0.6793(6) 0.6471(6) 0.041(2) Uani 1 1 d . . . . .
H24A H 0.597817 0.642036 0.707562 0.049 Uiso 1 1 calc R U . . .
C25 C 0.5325(8) 0.6612(7) 0.5866(7) 0.055(3) Uani 1 1 d . . . . .
H25A H 0.477259 0.611713 0.605332 0.066 Uiso 1 1 calc R U . . .
C26 C 0.5437(10) 0.7174(9) 0.4991(7) 0.074(3) Uani 1 1 d . . . . .
C27 C 0.6239(11) 0.7881(9) 0.4685(7) 0.085(4) Uani 1 1 d . . . . .
H27A H 0.629312 0.824112 0.407623 0.102 Uiso 1 1 calc R U . . .
C28 C 0.6973(9) 0.8076(7) 0.5260(7) 0.066(3) Uani 1 1 d . . . . .
H28A H 0.752428 0.856882 0.504663 0.079 Uiso 1 1 calc R U . . .
C29 C 0.8088(9) 0.9079(6) 0.6668(6) 0.043(2) Uani 1 1 d . . . . .
C30 C 0.7014(10) 0.9729(7) 0.6796(6) 0.066(3) Uani 1 1 d . . . . .
H30A H 0.625181 0.946304 0.695698 0.079 Uiso 1 1 calc R U . . .
C31 C 0.7047(13) 1.0766(8) 0.6691(8) 0.089(4) Uani 1 1 d . . . . .
H31A H 0.631732 1.119820 0.678671 0.107 Uiso 1 1 calc R U . . .
C32 C 0.8141(16) 1.1132(9) 0.6450(8) 0.095(5) Uani 1 1 d . . . . .
C33 C 0.9239(12) 1.0543(9) 0.6286(8) 0.095(4) Uani 1 1 d . . . . .
H33A H 0.998619 1.083369 0.610263 0.114 Uiso 1 1 calc R U . . .
C34 C 0.9224(10) 0.9486(7) 0.6397(7) 0.069(3) Uani 1 1 d . . . . .
H34A H 0.996324 0.906381 0.629105 0.083 Uiso 1 1 calc R U . . .
C35 C 0.9413(8) 0.7099(6) 0.6244(6) 0.044(2) Uani 1 1 d . . . . .
C36 C 0.9509(8) 0.6576(6) 0.5413(6) 0.058(3) Uani 1 1 d . . . . .
H36A H 0.881393 0.656348 0.517934 0.070 Uiso 1 1 calc R U . . .
C37 C 1.0621(10) 0.6076(8) 0.4932(9) 0.087(4) Uani 1 1 d . . . . .
H37A H 1.067970 0.573537 0.437004 0.105 Uiso 1 1 calc R U . . .
C38 C 1.1605(11) 0.6081(8) 0.5270(9) 0.086(4) Uani 1 1 d . . . . .
C39 C 1.1591(9) 0.6576(8) 0.6083(8) 0.078(3) Uani 1 1 d . . . . .
H39A H 1.230134 0.656744 0.630204 0.094 Uiso 1 1 calc R U . . .
C40 C 1.0454(8) 0.7105(6) 0.6580(6) 0.057(3) Uani 1 1 d . . . . .
H40A H 1.041034 0.745494 0.713295 0.069 Uiso 1 1 calc R U . . .
C41 C 1.6527(12) 1.0955(9) 0.3002(9) 0.133(5) Uani 1 1 d . . . . .
H41A H 1.689487 1.151312 0.257109 0.160 Uiso 1 1 calc R U . . .
H41B H 1.564448 1.115412 0.323821 0.160 Uiso 1 1 calc R U . . .
Cl2 Cl 1.7119(4) 1.0798(3) 0.3969(3) 0.1745(18) Uani 1 1 d . . . . .
Cl3 Cl 1.6722(4) 0.9931(3) 0.2304(3) 0.1492(16) Uani 1 1 d . . . . .
C42 C 0.9263(10) 0.6755(8) 0.1729(8) 0.105(4) Uani 1 1 d . . . . .
H42A H 1.002972 0.647878 0.128623 0.126 Uiso 1 1 calc R U . . .
H42B H 0.861687 0.679597 0.138535 0.126 Uiso 1 1 calc R U . . .
Cl4 Cl 0.9438(4) 0.7938(3) 0.1981(3) 0.184(2) Uani 1 1 d . . . . .
Cl5 Cl 0.8887(3) 0.5940(3) 0.2764(3) 0.1231(12) Uani 1 1 d . . . . .

loop_
_atom_site_aniso_label
_atom_site_aniso_U_11
_atom_site_aniso_U_22
_atom_site_aniso_U_33
_atom_site_aniso_U_23
_atom_site_aniso_U_13
_atom_site_aniso_U_12
Ir 0.02905(19) 0.02408(18) 0.02918(17) -0.00101(12) -0.00717(13) -0.00052(13)
Cl1 0.0314(13) 0.0410(13) 0.0422(13) 0.0037(10) -0.0091(10) -0.0028(10)
P 0.0390(15) 0.0299(14) 0.0298(13) -0.0025(10) -0.0035(11) -0.0065(11)
F1 0.108(5) 0.177(7) 0.062(4) -0.007(4) -0.048(4) -0.054(5)
F2 0.296(10) 0.035(4) 0.132(6) 0.010(4) -0.022(6) -0.041(5)
F3 0.082(5) 0.099(5) 0.176(7) -0.037(5) 0.055(5) 0.014(4)
N1 0.027(4) 0.029(4) 0.033(4) 0.008(3) -0.006(3) 0.001(3)
N2 0.037(4) 0.022(4) 0.038(4) -0.005(3) -0.007(3) -0.001(4)
C1 0.043(6) 0.033(6) 0.044(6) 0.001(4) -0.002(4) -0.006(4)
C2 0.054(7) 0.042(6) 0.067(7) -0.010(5) -0.024(5) -0.005(5)
C3 0.058(7) 0.020(5) 0.081(8) 0.008(5) -0.031(6) -0.005(5)
C4 0.045(6) 0.042(6) 0.054(6) 0.022(5) -0.021(5) -0.023(5)
C5 0.030(5) 0.032(5) 0.048(6) 0.008(4) -0.016(4) -0.005(4)
C6 0.025(5) 0.032(5) 0.039(5) 0.007(4) -0.009(4) -0.003(4)
C7 0.041(6) 0.055(6) 0.040(6) 0.015(5) -0.004(5) 0.003(5)
C8 0.065(7) 0.098(9) 0.029(6) 0.017(6) -0.003(5) -0.001(7)
C9 0.077(8) 0.090(9) 0.022(6) -0.005(5) -0.001(5) -0.001(7)
C10 0.058(7) 0.051(6) 0.039(6) 0.000(5) -0.010(5) 0.000(5)
C11 0.030(5) 0.056(6) 0.031(5) -0.004(5) -0.010(4) 0.012(5)
C12 0.047(6) 0.036(5) 0.030(5) 0.000(4) -0.007(4) 0.005(5)
C13 0.044(6) 0.035(6) 0.061(6) 0.000(5) -0.021(5) 0.006(5)
C14 0.046(7) 0.061(7) 0.084(8) 0.002(6) -0.034(6) 0.008(6)
C15 0.027(6) 0.068(8) 0.088(8) 0.001(6) -0.025(5) 0.005(6)
C16 0.047(6) 0.058(7) 0.066(7) -0.009(5) -0.031(5) -0.010(5)
C17 0.043(6) 0.029(5) 0.039(5) -0.006(4) -0.011(4) 0.003(5)
C18 0.049(6) 0.038(6) 0.026(5) 0.000(4) -0.010(4) -0.010(5)
C19 0.053(6) 0.041(6) 0.073(7) -0.007(5) -0.033(5) -0.013(5)
C20 0.075(8) 0.038(6) 0.078(7) -0.020(5) -0.031(6) -0.001(6)
C21 0.076(8) 0.026(6) 0.065(7) -0.015(5) -0.021(6) 0.007(5)
C22 0.042(6) 0.048(6) 0.041(5) -0.001(5) -0.016(4) 0.011(5)
C23 0.038(5) 0.040(5) 0.033(5) -0.005(4) -0.009(4) -0.008(4)
C24 0.040(6) 0.045(6) 0.038(5) -0.002(4) -0.011(4) -0.008(5)
C25 0.057(7) 0.061(7) 0.053(7) -0.007(5) -0.015(5) -0.025(5)
C26 0.078(9) 0.120(11) 0.036(7) -0.015(7) -0.025(6) -0.025(7)
C27 0.093(10) 0.116(11) 0.045(7) 0.011(7) -0.018(7) -0.024(8)
C28 0.091(8) 0.076(8) 0.045(6) 0.016(5) -0.038(6) -0.031(6)
C29 0.062(7) 0.026(5) 0.031(5) 0.003(4) 0.005(5) -0.008(5)
C30 0.093(9) 0.031(6) 0.071(7) 0.003(5) -0.018(6) -0.003(6)
C31 0.129(12) 0.042(8) 0.083(9) 0.004(6) -0.014(8) 0.008(8)
C32 0.179(17) 0.038(8) 0.054(8) -0.005(6) -0.004(9) -0.019(10)
C33 0.124(12) 0.061(9) 0.086(9) -0.004(7) 0.016(8) -0.058(8)
C34 0.087(8) 0.046(7) 0.068(7) 0.003(5) 0.001(6) -0.030(6)
C35 0.045(6) 0.036(6) 0.046(6) -0.003(4) 0.003(5) -0.014(5)
C36 0.054(7) 0.049(6) 0.060(6) -0.014(5) 0.013(5) -0.016(5)
C37 0.058(8) 0.069(8) 0.110(10) -0.047(7) 0.042(8) -0.021(7)
C38 0.064(9) 0.053(8) 0.102(11) -0.010(7) 0.041(8) -0.001(7)
C39 0.033(7) 0.101(10) 0.086(8) -0.008(7) 0.005(6) 0.005(6)
C40 0.045(6) 0.062(7) 0.051(6) 0.001(5) 0.005(5) 0.004(5)
C41 0.143(12) 0.120(12) 0.150(13) -0.024(10) -0.085(10) 0.056(10)
Cl2 0.215(5) 0.143(4) 0.203(5) 0.017(3) -0.132(4) -0.007(3)
Cl3 0.210(4) 0.100(3) 0.123(3) -0.013(2) -0.036(3) 0.028(3)
C42 0.105(10) 0.113(11) 0.098(10) 0.001(8) -0.039(8) 0.006(8)
Cl4 0.232(5) 0.094(3) 0.208(5) -0.014(3) -0.012(4) -0.045(3)
Cl5 0.131(3) 0.103(3) 0.136(3) 0.011(2) -0.043(2) -0.014(2)

loop_
_atom_type_symbol
_atom_type_description
_atom_type_scat_dispersion_real
_atom_type_scat_dispersion_imag
_atom_type_scat_source
C C 0.0033 0.0016 'International Tables Vol C Tables 4.2.6.8 and 6.1.1.4'
H H 0.0000 0.0000 'International Tables Vol C Tables 4.2.6.8 and 6.1.1.4'
N N 0.0061 0.0033 'International Tables Vol C Tables 4.2.6.8 and 6.1.1.4'
F F 0.0171 0.0103 'International Tables Vol C Tables 4.2.6.8 and 6.1.1.4'
P P 0.1023 0.0942 'International Tables Vol C Tables 4.2.6.8 and 6.1.1.4'
Cl Cl 0.1484 0.1585 'International Tables Vol C Tables 4.2.6.8 and 6.1.1.4'
Ir Ir -1.4442 7.9887 'International Tables Vol C Tables 4.2.6.8 and 6.1.1.4'

loop_
_geom_angle_atom_site_label_1
_geom_angle_atom_site_label_2
_geom_angle_atom_site_label_3
_geom_angle
_geom_angle_site_symmetry_1
_geom_angle_site_symmetry_3
_geom_angle_publ_flag
C12 Ir C11 88.1(3) . . ?
C12 Ir N1 94.2(3) . . ?
C11 Ir N1 79.8(3) . . ?
C12 Ir N2 79.8(3) . . ?
C11 Ir N2 91.6(3) . . ?
N1 Ir N2 169.7(2) . . ?
C12 Ir P 94.1(2) . . ?
C11 Ir P 177.2(3) . . ?
N1 Ir P 98.36(18) . . ?
N2 Ir P 90.42(18) . . ?
C12 Ir Cl1 172.1(2) . . ?
C11 Ir Cl1 87.3(2) . . ?
N1 Ir Cl1 91.29(17) . . ?
N2 Ir Cl1 93.9(2) . . ?
P Ir Cl1 90.76(8) . . ?
C23 P C29 101.7(4) . . ?
C23 P C35 101.9(4) . . ?
C29 P C35 104.3(4) . . ?
C23 P Ir 117.6(3) . . ?
C29 P Ir 111.6(3) . . ?
C35 P Ir 117.8(3) . . ?
C1 N1 C5 118.5(7) . . ?
C1 N1 Ir 126.1(5) . . ?
C5 N1 Ir 115.3(5) . . ?
C18 N2 C22 118.5(7) . . ?
C18 N2 Ir 116.1(5) . . ?
C22 N2 Ir 125.4(6) . . ?
N1 C1 C2 122.8(8) . . ?
N1 C1 H1A 118.6 . . ?
C2 C1 H1A 118.6 . . ?
C3 C2 C1 118.7(8) . . ?
C3 C2 H2A 120.7 . . ?
C1 C2 H2A 120.7 . . ?
C4 C3 C2 119.0(8) . . ?
C4 C3 H3A 120.5 . . ?
C2 C3 H3A 120.5 . . ?
C3 C4 C5 121.2(8) . . ?
C3 C4 H4A 119.4 . . ?
C5 C4 H4A 119.4 . . ?
N1 C5 C4 119.5(7) . . ?
N1 C5 C6 115.0(7) . . ?
C4 C5 C6 125.5(8) . . ?
C7 C6 C11 121.4(8) . . ?
C7 C6 C5 123.0(8) . . ?
C11 C6 C5 115.6(7) . . ?
C8 C7 C6 120.2(9) . . ?
C8 C7 H7A 119.9 . . ?
C6 C7 H7A 119.9 . . ?
C7 C8 C9 119.0(8) . . ?
C7 C8 H8A 120.5 . . ?
C9 C8 H8A 120.5 . . ?
C10 C9 C8 120.5(9) . . ?
C10 C9 H9A 119.7 . . ?
C8 C9 H9A 119.7 . . ?
C9 C10 C11 121.8(9) . . ?
C9 C10 H10A 119.1 . . ?
C11 C10 H10A 119.1 . . ?
C10 C11 C6 117.1(8) . . ?
C10 C11 Ir 128.8(7) . . ?
C6 C11 Ir 114.1(6) . . ?
C17 C12 C13 116.9(8) . . ?
C17 C12 Ir 115.1(6) . . ?
C13 C12 Ir 128.0(7) . . ?
C14 C13 C12 120.6(8) . . ?
C14 C13 H13A 119.7 . . ?
C12 C13 H13A 119.7 . . ?
C13 C14 C15 122.1(9) . . ?
C13 C14 H14A 119.0 . . ?
C15 C14 H14A 119.0 . . ?
C16 C15 C14 119.2(9) . . ?
C16 C15 H15A 120.4 . . ?
C14 C15 H15A 120.4 . . ?
C15 C16 C17 120.5(8) . . ?
C15 C16 H16A 119.7 . . ?
C17 C16 H16A 119.7 . . ?
C16 C17 C12 120.4(7) . . ?
C16 C17 C18 124.6(8) . . ?
C12 C17 C18 115.0(8) . . ?
N2 C18 C19 121.2(8) . . ?
N2 C18 C17 113.6(7) . . ?
C19 C18 C17 125.1(8) . . ?
C18 C19 C20 120.0(8) . . ?
C18 C19 H19A 120.0 . . ?
C20 C19 H19A 120.0 . . ?
C19 C20 C21 119.3(9) . . ?
C19 C20 H20A 120.3 . . ?
C21 C20 H20A 120.3 . . ?
C22 C21 C20 119.2(9) . . ?
C22 C21 H21A 120.4 . . ?
C20 C21 H21A 120.4 . . ?
C21 C22 N2 121.6(8) . . ?
C21 C22 H22A 119.2 . . ?
N2 C22 H22A 119.2 . . ?
C24 C23 C28 117.4(8) . . ?
C24 C23 P 122.5(6) . . ?
C28 C23 P 120.0(7) . . ?
C23 C24 C25 121.5(8) . . ?
C23 C24 H24A 119.3 . . ?
C25 C24 H24A 119.3 . . ?
C26 C25 C24 118.3(9) . . ?
C26 C25 H25A 120.8 . . ?
C24 C25 H25A 120.8 . . ?
C27 C26 F1 119.9(11) . . ?
C27 C26 C25 122.7(10) . . ?
F1 C26 C25 117.4(11) . . ?
C26 C27 C28 120.5(10) . . ?
C26 C27 H27A 119.8 . . ?
C28 C27 H27A 119.8 . . ?
C27 C28 C23 119.6(9) . . ?
C27 C28 H28A 120.2 . . ?
C23 C28 H28A 120.2 . . ?
C30 C29 C34 118.7(8) . . ?
C30 C29 P 117.4(7) . . ?
C34 C29 P 123.8(7) . . ?
C31 C30 C29 121.4(10) . . ?
C31 C30 H30A 119.3 . . ?
C29 C30 H30A 119.3 . . ?
C32 C31 C30 118.5(12) . . ?
C32 C31 H31A 120.7 . . ?
C30 C31 H31A 120.7 . . ?
C31 C32 C33 123.6(12) . . ?
C31 C32 F2 119.4(14) . . ?
C33 C32 F2 117.0(14) . . ?
C32 C33 C34 118.7(11) . . ?
C32 C33 H33A 120.6 . . ?
C34 C33 H33A 120.6 . . ?
C29 C34 C33 119.0(10) . . ?
C29 C34 H34A 120.5 . . ?
C33 C34 H34A 120.5 . . ?
C40 C35 C36 118.6(8) . . ?
C40 C35 P 119.4(7) . . ?
C36 C35 P 121.8(7) . . ?
C37 C36 C35 120.8(10) . . ?
C37 C36 H36A 119.6 . . ?
C35 C36 H36A 119.6 . . ?
C38 C37 C36 119.8(11) . . ?
C38 C37 H37A 120.1 . . ?
C36 C37 H37A 120.1 . . ?
C37 C38 C39 123.2(11) . . ?
C37 C38 F3 120.5(12) . . ?
C39 C38 F3 116.2(13) . . ?
C38 C39 C40 117.6(10) . . ?
C38 C39 H39A 121.2 . . ?
C40 C39 H39A 121.2 . . ?
C35 C40 C39 120.0(9) . . ?
C35 C40 H40A 120.0 . . ?
C39 C40 H40A 120.0 . . ?
Cl2 C41 Cl3 116.6(7) . . ?
Cl2 C41 H41A 108.1 . . ?
Cl3 C41 H41A 108.1 . . ?
Cl2 C41 H41B 108.1 . . ?
Cl3 C41 H41B 108.1 . . ?
H41A C41 H41B 107.3 . . ?
Cl4 C42 Cl5 113.8(6) . . ?
Cl4 C42 H42A 108.8 . . ?
Cl5 C42 H42A 108.8 . . ?
Cl4 C42 H42B 108.8 . . ?
Cl5 C42 H42B 108.8 . . ?
H42A C42 H42B 107.7 . . ?

loop_
_geom_bond_atom_site_label_1
_geom_bond_atom_site_label_2
_geom_bond_distance
_geom_bond_site_symmetry_2
_geom_bond_publ_flag
Ir C12 2.002(9) . ?
Ir C11 2.041(8) . ?
Ir N1 2.064(6) . ?
Ir N2 2.064(6) . ?
Ir P 2.419(3) . ?
Ir Cl1 2.499(3) . ?
P C23 1.819(8) . ?
P C29 1.830(8) . ?
P C35 1.841(8) . ?
F1 C26 1.359(10) . ?
F2 C32 1.376(12) . ?
F3 C38 1.370(11) . ?
N1 C1 1.343(8) . ?
N1 C5 1.361(9) . ?
N2 C18 1.356(9) . ?
N2 C22 1.377(8) . ?
C1 C2 1.393(10) . ?
C1 H1A 0.9300 . ?
C2 C3 1.375(11) . ?
C2 H2A 0.9300 . ?
C3 C4 1.351(10) . ?
C3 H3A 0.9300 . ?
C4 C5 1.410(10) . ?
C4 H4A 0.9300 . ?
C5 C6 1.449(10) . ?
C6 C7 1.389(10) . ?
C6 C11 1.405(10) . ?
C7 C8 1.384(11) . ?
C7 H7A 0.9300 . ?
C8 C9 1.394(12) . ?
C8 H8A 0.9300 . ?
C9 C10 1.377(10) . ?
C9 H9A 0.9300 . ?
C10 C11 1.391(10) . ?
C10 H10A 0.9300 . ?
C12 C17 1.414(10) . ?
C12 C13 1.422(10) . ?
C13 C14 1.370(10) . ?
C13 H13A 0.9300 . ?
C14 C15 1.377(11) . ?
C14 H14A 0.9300 . ?
C15 C16 1.371(10) . ?
C15 H15A 0.9300 . ?
C16 C17 1.411(10) . ?
C16 H16A 0.9300 . ?
C17 C18 1.469(10) . ?
C18 C19 1.376(10) . ?
C19 C20 1.380(10) . ?
C19 H19A 0.9300 . ?
C20 C21 1.380(11) . ?
C20 H20A 0.9300 . ?
C21 C22 1.371(10) . ?
C21 H21A 0.9300 . ?
C22 H22A 0.9300 . ?
C23 C24 1.383(10) . ?
C23 C28 1.432(10) . ?
C24 C25 1.385(10) . ?
C24 H24A 0.9300 . ?
C25 C26 1.359(12) . ?
C25 H25A 0.9300 . ?
C26 C27 1.342(13) . ?
C27 C28 1.362(12) . ?
C27 H27A 0.9300 . ?
C28 H28A 0.9300 . ?
C29 C30 1.379(11) . ?
C29 C34 1.391(11) . ?
C30 C31 1.378(12) . ?
C30 H30A 0.9300 . ?
C31 C32 1.324(15) . ?
C31 H31A 0.9300 . ?
C32 C33 1.356(15) . ?
C33 C34 1.403(12) . ?
C33 H33A 0.9300 . ?
C34 H34A 0.9300 . ?
C35 C40 1.378(11) . ?
C35 C36 1.386(10) . ?
C36 C37 1.375(11) . ?
C36 H36A 0.9300 . ?
C37 C38 1.318(15) . ?
C37 H37A 0.9300 . ?
C38 C39 1.367(14) . ?
C39 C40 1.417(11) . ?
C39 H39A 0.9300 . ?
C40 H40A 0.9300 . ?
C41 Cl2 1.654(11) . ?
C41 Cl3 1.712(12) . ?
C41 H41A 0.9700 . ?
C41 H41B 0.9700 . ?
C42 Cl4 1.693(11) . ?
C42 Cl5 1.715(10) . ?
C42 H42A 0.9700 . ?
C42 H42B 0.9700 . ?
